data_7223192
loop_
_publ_author_name
'Zhang, Wei'
'Kang, Maoping'
'Yang, Meng'
'Luo, Daibing'
'Lin, Zhien'

_publ_section_title
;
 Solvent-free synthesis of new magnesium phosphate--oxalates displaying
 diverse framework topologies
;
_journal_issue 48
_journal_name_full CrystEngComm
_journal_page_first 9296
_journal_paper_doi 10.1039/C5CE02001H
_journal_volume 17
_journal_year 2015
_chemical_formula_moiety 'C6 H6 Mg4 O22 P2, C4 H14 N2'
_chemical_formula_sum 'C10 H20 Mg4 N2 O22 P2'
_chemical_formula_weight 679.46
_space_group_crystal_system triclinic
_space_group_IT_number 2
_space_group_name_Hall '-P 1'
_space_group_name_H-M_alt 'P -1'
_symmetry_space_group_name_Hall '-P 1'
_symmetry_space_group_name_H-M 'P -1'
_atom_sites_solution_hydrogens mixed
_atom_sites_solution_primary direct
_audit_creation_date 2015-08-14
_audit_creation_method
;
Olex2 1.2
(compiled 2015.01.26 svn.r3150 for OlexSys, GUI svn.r4998)
;
_audit_update_record
;
2015-10-13 deposited with the CCDC.
2015-11-10 downloaded from the CCDC.
;
_cell_angle_alpha 72.092(3)
_cell_angle_beta 83.275(3)
_cell_angle_gamma 84.998(3)
_cell_formula_units_Z 1
_cell_length_a 7.6627(3)
_cell_length_b 7.8432(3)
_cell_length_c 9.7695(3)
_cell_measurement_reflns_used 6835
_cell_measurement_temperature 293
_cell_measurement_theta_max 72.5130
_cell_measurement_theta_min 5.8070
_cell_volume 554.04(4)
_computing_cell_refinement
;
CrysAlisPro, Agilent Technologies,
Version 1.171.37.33 (release 27-03-2014 CrysAlis171 .NET)
(compiled Mar 27 2014,17:12:48)
;
_computing_data_collection
;
CrysAlisPro, Agilent Technologies,
Version 1.171.37.33 (release 27-03-2014 CrysAlis171 .NET)
(compiled Mar 27 2014,17:12:48)
;
_computing_data_reduction
;
CrysAlisPro, Agilent Technologies,
Version 1.171.37.33 (release 27-03-2014 CrysAlis171 .NET)
(compiled Mar 27 2014,17:12:48)
;
_computing_molecular_graphics 'Olex2 (Dolomanov et al., 2009)'
_computing_publication_material 'Olex2 (Dolomanov et al., 2009)'
_computing_structure_refinement 'ShelXL (Sheldrick, 2008)'
_computing_structure_solution 'ShelXT (Sheldrick, 2015)'
_diffrn_ambient_temperature 293
_diffrn_detector 'CCD plate'
_diffrn_detector_area_resol_mean 15.9595
_diffrn_detector_type EosS2
_diffrn_measured_fraction_theta_full 0.999
_diffrn_measured_fraction_theta_max 0.999
_diffrn_measurement_details
;
  1 omega   23.00   90.00   1.0000    1.0000
omega____ theta____ kappa____ phi______ frames
    -       36.2921 -125.0000 -150.0000 67

  2 omega    1.00   75.00   1.0000    1.0000
omega____ theta____ kappa____ phi______ frames
    -       36.2921  -99.0000  120.0000 74

  3 omega  -33.00  106.00   1.0000    1.0000
omega____ theta____ kappa____ phi______ frames
    -       36.2921    0.0000   60.0000 139

  4 omega   23.00   90.00   1.0000    1.0000
omega____ theta____ kappa____ phi______ frames
    -       36.2921 -125.0000    0.0000 67

  5 omega   17.00  105.00   1.0000    1.0000
omega____ theta____ kappa____ phi______ frames
    -       36.2921   38.0000   90.0000 88

  6 omega  -31.00   63.00   1.0000    1.0000
omega____ theta____ kappa____ phi______ frames
    -       36.2921  -77.0000   30.0000 94

  7 omega   20.00  104.00   1.0000    1.0000
omega____ theta____ kappa____ phi______ frames
    -       36.2921   57.0000 -120.0000 84

  8 omega   38.00   91.00   1.0000    1.0000
omega____ theta____ kappa____ phi______ frames
    -      108.0000  -30.0000  120.0000 53

  9 omega   39.00  109.00   1.0000    1.0000
omega____ theta____ kappa____ phi______ frames
    -      108.0000  -94.0000  150.0000 70

 10 omega   40.00   98.00   1.0000    1.0000
omega____ theta____ kappa____ phi______ frames
    -      108.0000  -45.0000 -120.0000 58

 11 omega   91.00  176.00   1.0000    1.0000
omega____ theta____ kappa____ phi______ frames
    -      108.0000   45.0000  150.0000 85

 12 omega   38.00   91.00   1.0000    1.0000
omega____ theta____ kappa____ phi______ frames
    -      108.0000  -30.0000  -60.0000 53

 13 omega  100.00  178.00   1.0000    1.0000
omega____ theta____ kappa____ phi______ frames
    -      108.0000  111.0000   90.0000 78

 14 omega   38.00   91.00   1.0000    1.0000
omega____ theta____ kappa____ phi______ frames
    -      108.0000  -30.0000   30.0000 53

 15 omega   40.00   98.00   1.0000    1.0000
omega____ theta____ kappa____ phi______ frames
    -      108.0000  -45.0000 -180.0000 58

 16 omega   40.00  135.00   1.0000    1.0000
omega____ theta____ kappa____ phi______ frames
    -      108.0000  -77.0000    0.0000 95

 17 omega   38.00   91.00   1.0000    1.0000
omega____ theta____ kappa____ phi______ frames
    -      108.0000  -30.0000    0.0000 53

 18 omega   38.00  116.00   1.0000    1.0000
omega____ theta____ kappa____ phi______ frames
    -      108.0000 -111.0000  -30.0000 78

 19 omega   70.00  178.00   1.0000    1.0000
omega____ theta____ kappa____ phi______ frames
    -      108.0000   15.0000  -90.0000 108

 20 omega   39.00  109.00   1.0000    1.0000
omega____ theta____ kappa____ phi______ frames
    -      108.0000  -94.0000   60.0000 70

 21 omega   40.00   98.00   1.0000    1.0000
omega____ theta____ kappa____ phi______ frames
    -      108.0000  -45.0000   90.0000 58

 22 omega   91.00  176.00   1.0000    1.0000
omega____ theta____ kappa____ phi______ frames
    -      108.0000   45.0000   60.0000 85

 23 omega   38.00  116.00   1.0000    1.0000
omega____ theta____ kappa____ phi______ frames
    -      108.0000 -111.0000 -120.0000 78

 24 omega   10.00  104.00   1.0000    1.0000
omega____ theta____ kappa____ phi______ frames
    -       36.2921   77.0000    0.0000 94

 25 omega   10.00  104.00   1.0000    1.0000
omega____ theta____ kappa____ phi______ frames
    -       36.2921   77.0000  150.0000 94

 26 omega   10.00  104.00   1.0000    1.0000
omega____ theta____ kappa____ phi______ frames
    -       36.2921   77.0000  -60.0000 94

 27 omega  -33.00   55.00   1.0000    1.0000
omega____ theta____ kappa____ phi______ frames
    -       36.2921  -38.0000 -120.0000 88

 28 omega   10.00  104.00   1.0000    1.0000
omega____ theta____ kappa____ phi______ frames
    -       36.2921   77.0000 -120.0000 94

 29 omega   10.00  104.00   1.0000    1.0000
omega____ theta____ kappa____ phi______ frames
    -       36.2921   77.0000   60.0000 94

 30 omega   20.00  104.00   1.0000    1.0000
omega____ theta____ kappa____ phi______ frames
    -       36.2921   57.0000  150.0000 84

 31 omega   81.00  176.00   1.0000    1.0000
omega____ theta____ kappa____ phi______ frames
    -      108.0000   77.0000 -180.0000 95

 32 omega   81.00  176.00   1.0000    1.0000
omega____ theta____ kappa____ phi______ frames
    -      108.0000   77.0000  -30.0000 95

 33 omega   87.00  178.00   1.0000    1.0000
omega____ theta____ kappa____ phi______ frames
    -      108.0000   30.0000  -60.0000 91

 34 omega   81.00  176.00   1.0000    1.0000
omega____ theta____ kappa____ phi______ frames
    -      108.0000   77.0000    0.0000 95

 35 omega   81.00  176.00   1.0000    1.0000
omega____ theta____ kappa____ phi______ frames
    -      108.0000   77.0000   90.0000 95

 36 omega   91.00  176.00   1.0000    1.0000
omega____ theta____ kappa____ phi______ frames
    -      108.0000   45.0000 -180.0000 85

 37 omega   81.00  176.00   1.0000    1.0000
omega____ theta____ kappa____ phi______ frames
    -      108.0000   77.0000   60.0000 95

 38 omega   90.00  175.00   1.0000    1.0000
omega____ theta____ kappa____ phi______ frames
    -      108.0000   61.0000   30.0000 85

 39 omega   87.00  178.00   1.0000    1.0000
omega____ theta____ kappa____ phi______ frames
    -      108.0000   30.0000  120.0000 91

 40 omega   81.00  176.00   1.0000    1.0000
omega____ theta____ kappa____ phi______ frames
    -      108.0000   77.0000 -120.0000 95

 41 omega   90.00  175.00   1.0000    1.0000
omega____ theta____ kappa____ phi______ frames
    -      108.0000   61.0000  120.0000 85

 42 omega   81.00  176.00   1.0000    1.0000
omega____ theta____ kappa____ phi______ frames
    -      108.0000   77.0000 -150.0000 95

 43 omega   81.00  176.00   1.0000    1.0000
omega____ theta____ kappa____ phi______ frames
    -      108.0000   77.0000  -90.0000 95

 44 omega   70.00  178.00   1.0000    1.0000
omega____ theta____ kappa____ phi______ frames
    -      108.0000   15.0000    0.0000 108

 45 omega    1.00   75.00   1.0000    1.0000
omega____ theta____ kappa____ phi______ frames
    -       36.2921  -99.0000 -120.0000 74
;
_diffrn_measurement_device 'four-circle diffractometer'
_diffrn_measurement_device_type 'New Gemini, Dual, Cu at zero, EosS2'
_diffrn_measurement_method '\w scans'
_diffrn_orient_matrix_UB_11 -0.1424233000
_diffrn_orient_matrix_UB_12 -0.1004940000
_diffrn_orient_matrix_UB_13 -0.0378888000
_diffrn_orient_matrix_UB_21 -0.0504656000
_diffrn_orient_matrix_UB_22 -0.0903789000
_diffrn_orient_matrix_UB_23 0.1620765000
_diffrn_orient_matrix_UB_31 -0.1351727000
_diffrn_orient_matrix_UB_32 0.1564199000
_diffrn_orient_matrix_UB_33 0.0031937000
_diffrn_radiation_monochromator graphite
_diffrn_radiation_probe x-ray
_diffrn_radiation_type CuK\a
_diffrn_radiation_wavelength 1.54184
_diffrn_reflns_av_R_equivalents 0.0296
_diffrn_reflns_av_unetI/netI 0.0171
_diffrn_reflns_laue_measured_fraction_full 0.999
_diffrn_reflns_laue_measured_fraction_max 0.999
_diffrn_reflns_limit_h_max 9
_diffrn_reflns_limit_h_min -9
_diffrn_reflns_limit_k_max 9
_diffrn_reflns_limit_k_min -9
_diffrn_reflns_limit_l_max 11
_diffrn_reflns_limit_l_min -11
_diffrn_reflns_number 9707
_diffrn_reflns_point_group_measured_fraction_full 0.999
_diffrn_reflns_point_group_measured_fraction_max 0.999
_diffrn_reflns_theta_full 67.067
_diffrn_reflns_theta_max 67.067
_diffrn_reflns_theta_min 4.779
_diffrn_source 'Enhance (Cu) X-ray Source'
_exptl_absorpt_coefficient_mu 3.997
_exptl_absorpt_correction_T_max 1.00000
_exptl_absorpt_correction_T_min 0.40869
_exptl_absorpt_correction_type multi-scan
_exptl_absorpt_process_details
;
CrysAlisPro, Agilent Technologies,
Version 1.171.37.33 (release 27-03-2014 CrysAlis171 .NET)
(compiled Mar 27 2014,17:12:48)
Empirical absorption correction using spherical harmonics,
 implemented in SCALE3 ABSPACK scaling algorithm.
;
_exptl_crystal_colour 'clear colourless'
_exptl_crystal_colour_lustre clear
_exptl_crystal_colour_primary colourless
_exptl_crystal_density_diffrn 2.036
_exptl_crystal_F_000 348
_exptl_crystal_size_max 0.36
_exptl_crystal_size_mid 0.3
_exptl_crystal_size_min 0.26
_refine_diff_density_max 1.057
_refine_diff_density_min -0.509
_refine_diff_density_rms 0.110
_refine_ls_extinction_coef 0.072(3)
_refine_ls_extinction_expression Fc^*^=kFc[1+0.001xFc^2^\l^3^/sin(2\q)]^-1/4^
_refine_ls_extinction_method 'SHELXL-2014/7 (Sheldrick 2014'
_refine_ls_goodness_of_fit_ref 1.114
_refine_ls_hydrogen_treatment constr
_refine_ls_matrix_type full
_refine_ls_number_parameters 185
_refine_ls_number_reflns 1979
_refine_ls_number_restraints 0
_refine_ls_restrained_S_all 1.114
_refine_ls_R_factor_all 0.0419
_refine_ls_R_factor_gt 0.0416
_refine_ls_shift/su_max 0.000
_refine_ls_shift/su_mean 0.000
_refine_ls_structure_factor_coef Fsqd
_refine_ls_weighting_details 'w=1/[\s^2^(Fo^2^)+(0.0704P)^2^+0.6960P] where P=(Fo^2^+2Fc^2^)/3'
_refine_ls_weighting_scheme calc
_refine_ls_wR_factor_gt 0.1107
_refine_ls_wR_factor_ref 0.1112
_reflns_Friedel_coverage 0.000
_reflns_number_gt 1944
_reflns_number_total 1979
_reflns_threshold_expression 'I > 2\s(I)'
_cod_data_source_file c5ce02001h2.cif
_cod_data_source_block 1
_cod_depositor_comments 'Adding full bibliography for 7223190--7223197.cif.'
_cod_database_code 7223192
_shelx_space_group_comment
;
The symmetry employed for this shelxl refinement is uniquely defined
by the following loop, which should always be used as a source of
symmetry information in preference to the above space-group names.
They are only intended as comments.
;
_reflns_odcompleteness_completeness 99.95
_reflns_odcompleteness_iscentric 1
_reflns_odcompleteness_theta 66.97
_olex2_refinement_description
;
1. Fixed Uiso
 At 1.2 times of:
  All C(H,H) groups, All N(H,H,H) groups
 At 1.5 times of:
  All O(H) groups, All O(H,H) groups
2.a Rotating group:
 OW1(HW1A,HW1B)
2.b Secondary CH2 refined with riding coordinates:
 C4(H4A,H4B), C5(H5A,H5B)
2.c Idealised Me refined as rotating group:
 N1(H1A,H1B,H1C)
2.d Idealised tetrahedral OH refined as rotating group:
 O4(H4)
;
_shelx_shelxl_version_number 2014/7
_olex2_submission_special_instructions 'No special instructions were received'

loop_
_space_group_symop_operation_xyz
'x, y, z'
'-x, -y, -z'

loop_
_atom_site_label
_atom_site_type_symbol
_atom_site_fract_x
_atom_site_fract_y
_atom_site_fract_z
_atom_site_U_iso_or_equiv
_atom_site_adp_type
_atom_site_occupancy
_atom_site_site_symmetry_order
_atom_site_calc_flag
_atom_site_refinement_flags_posn
Mg1 Mg 0.37231(10) 0.01672(10) 0.73755(8) 0.0097(3) Uani 1 1 d .
Mg2 Mg 0.30514(10) 0.71166(10) 0.37331(8) 0.0102(3) Uani 1 1 d .
P1 P 0.41507(7) 0.28097(7) 0.40778(6) 0.0082(2) Uani 1 1 d .
O1 O 0.4899(2) 0.1951(2) 0.55436(17) 0.0120(4) Uani 1 1 d .
O2 O 0.4168(2) 0.4821(2) 0.36079(18) 0.0129(4) Uani 1 1 d .
O3 O 0.5093(2) 0.2049(2) 0.29263(18) 0.0135(4) Uani 1 1 d .
O4 O 0.2147(2) 0.2331(2) 0.4301(2) 0.0165(4) Uani 1 1 d .
H4 H 0.2046 0.1491 0.3987 0.025 Uiso 1 1 calc GR
O5 O 0.1306(2) -0.0704(2) 0.70125(19) 0.0147(4) Uani 1 1 d .
O6 O -0.1442(2) 0.0387(2) 0.6569(2) 0.0175(4) Uani 1 1 d .
O7 O 0.1892(2) 0.2197(2) 0.7690(2) 0.0160(4) Uani 1 1 d .
O8 O -0.0766(2) 0.3394(2) 0.7074(2) 0.0195(4) Uani 1 1 d .
O9 O 0.5576(2) 0.1356(2) 0.82543(18) 0.0134(4) Uani 1 1 d .
O10 O 0.6583(2) 0.1227(3) 1.03469(18) 0.0177(4) Uani 1 1 d .
OW1 O 0.1692(2) 0.6431(3) 0.5824(2) 0.0183(4) Uani 1 1 d .
HW1A H 0.0743 0.5913 0.5830 0.027 Uiso 1 1 d GR
HW1B H 0.1414 0.7381 0.6084 0.027 Uiso 1 1 d GR
C1 C 0.0059(3) 0.0447(3) 0.6922(3) 0.0124(5) Uani 1 1 d .
C2 C 0.0421(3) 0.2179(3) 0.7267(3) 0.0129(5) Uani 1 1 d .
C3 C 0.5645(3) 0.0752(3) 0.9606(2) 0.0107(5) Uani 1 1 d .
N1 N -0.3216(3) -0.4746(3) 1.1294(2) 0.0209(5) Uani 1 1 d .
H1A H -0.4337 -0.4339 1.1332 0.025 Uiso 1 1 calc GR
H1B H -0.2610 -0.4229 1.1767 0.025 Uiso 1 1 calc GR
H1C H -0.3153 -0.5930 1.1701 0.025 Uiso 1 1 calc GR
C4 C -0.0509(5) -0.4191(5) 0.9596(4) 0.0361(8) Uani 1 1 d .
H4A H -0.0099 -0.3922 0.8578 0.043 Uiso 1 1 calc R
H4B H -0.0246 -0.3188 0.9907 0.043 Uiso 1 1 calc R
C5 C -0.2460(4) -0.4309(5) 0.9752(3) 0.0291(7) Uani 1 1 d .
H5A H -0.2748 -0.5226 0.9352 0.035 Uiso 1 1 calc R
H5B H -0.2991 -0.3173 0.9203 0.035 Uiso 1 1 calc R

loop_
_atom_site_aniso_label
_atom_site_aniso_U_11
_atom_site_aniso_U_22
_atom_site_aniso_U_33
_atom_site_aniso_U_23
_atom_site_aniso_U_13
_atom_site_aniso_U_12
Mg1 0.0083(4) 0.0110(4) 0.0106(4) -0.0036(3) -0.0022(3) -0.0012(3)
Mg2 0.0074(4) 0.0108(4) 0.0132(4) -0.0042(3) -0.0025(3) -0.0013(3)
P1 0.0067(4) 0.0094(4) 0.0092(4) -0.0031(2) -0.0020(2) -0.0011(2)
O1 0.0105(8) 0.0143(8) 0.0112(8) -0.0020(7) -0.0027(6) -0.0044(6)
O2 0.0117(9) 0.0115(9) 0.0157(8) -0.0045(7) -0.0019(7) 0.0003(7)
O3 0.0150(9) 0.0125(8) 0.0138(8) -0.0053(7) -0.0019(7) 0.0011(7)
O4 0.0109(9) 0.0207(10) 0.0220(9) -0.0119(8) -0.0011(7) -0.0036(7)
O5 0.0103(9) 0.0142(9) 0.0222(9) -0.0081(7) -0.0046(7) 0.0002(7)
O6 0.0101(9) 0.0169(9) 0.0296(10) -0.0106(8) -0.0081(7) -0.0011(7)
O7 0.0093(9) 0.0184(9) 0.0249(9) -0.0117(7) -0.0062(7) 0.0003(7)
O8 0.0125(9) 0.0178(10) 0.0327(11) -0.0127(8) -0.0092(8) 0.0024(7)
O9 0.0125(9) 0.0167(9) 0.0099(8) -0.0006(7) -0.0029(6) -0.0045(7)
O10 0.0205(10) 0.0231(10) 0.0114(8) -0.0050(7) -0.0030(7) -0.0093(8)
OW1 0.0140(9) 0.0217(10) 0.0203(9) -0.0080(8) 0.0005(7) -0.0041(7)
C1 0.0109(12) 0.0146(12) 0.0111(11) -0.0026(9) -0.0008(9) -0.0023(9)
C2 0.0115(12) 0.0150(12) 0.0135(11) -0.0057(9) -0.0015(9) -0.0023(10)
C3 0.0096(11) 0.0127(12) 0.0094(11) -0.0035(9) -0.0010(9) 0.0018(10)
N1 0.0196(12) 0.0216(12) 0.0219(12) -0.0078(9) 0.0031(9) -0.0066(9)
C4 0.0314(18) 0.047(2) 0.0238(15) -0.0037(14) 0.0051(13) -0.0015(15)
C5 0.0262(16) 0.0421(18) 0.0164(14) -0.0054(13) -0.0016(11) 0.0000(13)

loop_
_atom_type_symbol
_atom_type_description
_atom_type_scat_dispersion_real
_atom_type_scat_dispersion_imag
_atom_type_scat_source
C C 0.0181 0.0091 'International Tables Vol C Tables 4.2.6.8 and 6.1.1.4'
H H 0.0000 0.0000 'International Tables Vol C Tables 4.2.6.8 and 6.1.1.4'
Mg Mg 0.1719 0.1771 'International Tables Vol C Tables 4.2.6.8 and 6.1.1.4'
N N 0.0311 0.0180 'International Tables Vol C Tables 4.2.6.8 and 6.1.1.4'
O O 0.0492 0.0322 'International Tables Vol C Tables 4.2.6.8 and 6.1.1.4'
P P 0.2955 0.4335 'International Tables Vol C Tables 4.2.6.8 and 6.1.1.4'

loop_
_geom_angle_atom_site_label_1
_geom_angle_atom_site_label_2
_geom_angle_atom_site_label_3
_geom_angle
_geom_angle_site_symmetry_1
_geom_angle_site_symmetry_3
O1 Mg1 Mg2 37.77(5) . 2_666
O1 Mg1 O5 112.62(7) . .
O1 Mg1 O7 90.68(8) . .
O1 Mg1 O9 77.76(7) . .
O1 Mg1 O10 153.93(7) . 2_657
O1 Mg1 C2 94.49(7) . .
O3 Mg1 Mg2 100.35(6) 2_656 2_666
O3 Mg1 O1 97.08(8) 2_656 .
O3 Mg1 O5 88.42(8) 2_656 .
O3 Mg1 O7 165.56(8) 2_656 .
O3 Mg1 O9 106.76(8) 2_656 .
O3 Mg1 O10 88.18(8) 2_656 2_657
O3 Mg1 C2 142.96(8) 2_656 .
O5 Mg1 Mg2 149.59(6) . 2_666
O5 Mg1 O9 160.82(8) . .
O5 Mg1 O10 92.96(7) . 2_657
O5 Mg1 C2 54.73(7) . .
O7 Mg1 Mg2 93.25(6) . 2_666
O7 Mg1 O5 77.33(7) . .
O7 Mg1 O9 86.74(7) . .
O7 Mg1 O10 90.18(8) . 2_657
O7 Mg1 C2 23.33(7) . .
O9 Mg1 Mg2 40.50(5) . 2_666
O9 Mg1 C2 110.05(7) . .
O10 Mg1 Mg2 116.18(5) 2_657 2_666
O10 Mg1 O9 76.28(7) 2_657 .
O10 Mg1 C2 96.53(8) 2_657 .
C2 Mg1 Mg2 110.10(6) . 2_666
O1 Mg2 Mg1 37.75(5) 2_666 2_666
O1 Mg2 O6 94.08(7) 2_666 2_566
O1 Mg2 O8 170.40(8) 2_666 2_566
O1 Mg2 O9 77.79(7) 2_666 2_666
O1 Mg2 OW1 91.24(7) 2_666 .
O2 Mg2 Mg1 103.01(6) . 2_666
O2 Mg2 O1 98.83(8) . 2_666
O2 Mg2 O6 165.33(8) . 2_566
O2 Mg2 O8 90.54(8) . 2_566
O2 Mg2 O9 93.76(7) . 2_666
O2 Mg2 OW1 103.14(8) . .
O6 Mg2 Mg1 83.06(5) 2_566 2_666
O8 Mg2 Mg1 137.76(6) 2_566 2_666
O8 Mg2 O6 76.36(7) 2_566 2_566
O8 Mg2 O9 99.62(8) 2_566 2_666
O9 Mg2 Mg1 40.55(5) 2_666 2_666
O9 Mg2 O6 82.15(7) 2_666 2_566
OW1 Mg2 Mg1 125.37(6) . 2_666
OW1 Mg2 O6 83.42(8) . 2_566
OW1 Mg2 O8 88.65(8) . 2_566
OW1 Mg2 O9 161.15(8) . 2_666
O1 P1 O4 106.62(10) . .
O2 P1 O1 112.20(10) . .
O2 P1 O3 111.11(10) . .
O2 P1 O4 106.65(10) . .
O3 P1 O1 111.46(10) . .
O3 P1 O4 108.51(10) . .
Mg1 O1 Mg2 104.48(8) . 2_666
P1 O1 Mg1 127.91(10) . .
P1 O1 Mg2 125.58(10) . 2_666
P1 O2 Mg2 148.56(12) . .
P1 O3 Mg1 142.64(11) . 2_656
P1 O4 H4 109.5 . .
C1 O5 Mg1 113.80(15) . .
C1 O6 Mg2 114.38(16) . 2_566
C2 O7 Mg1 114.87(16) . .
C2 O8 Mg2 116.16(16) . 2_566
Mg2 O9 Mg1 98.95(7) 2_666 .
C3 O9 Mg1 115.96(15) . .
C3 O9 Mg2 143.84(16) . 2_666
C3 O10 Mg1 115.43(15) . 2_657
Mg2 OW1 HW1A 110.2 . .
Mg2 OW1 HW1B 110.1 . .
HW1A OW1 HW1B 108.7 . .
O5 C1 O6 127.9(2) . .
O5 C1 C2 116.3(2) . .
O6 C1 C2 115.8(2) . .
O7 C2 Mg1 41.80(12) . .
O7 C2 C1 115.6(2) . .
O8 C2 Mg1 164.90(18) . .
O8 C2 O7 127.6(2) . .
O8 C2 C1 116.8(2) . .
C1 C2 Mg1 74.81(13) . .
O9 C3 C3 114.6(3) . 2_657
O10 C3 O9 127.7(2) . .
O10 C3 C3 117.7(3) . 2_657
H1A N1 H1B 109.5 . .
H1A N1 H1C 109.5 . .
H1B N1 H1C 109.5 . .
C5 N1 H1A 109.5 . .
C5 N1 H1B 109.5 . .
C5 N1 H1C 109.5 . .
C4 C4 H4A 108.2 2_547 .
C4 C4 H4B 108.2 2_547 .
C4 C4 C5 116.2(4) 2_547 .
H4A C4 H4B 107.4 . .
C5 C4 H4A 108.2 . .
C5 C4 H4B 108.2 . .
N1 C5 H5A 109.2 . .
N1 C5 H5B 109.2 . .
C4 C5 N1 112.2(3) . .
C4 C5 H5A 109.2 . .
C4 C5 H5B 109.2 . .
H5A C5 H5B 107.9 . .

loop_
_geom_bond_atom_site_label_1
_geom_bond_atom_site_label_2
_geom_bond_distance
_geom_bond_site_symmetry_2
Mg1 Mg2 3.2699(11) 2_666
Mg1 O1 2.0675(18) .
Mg1 O3 1.9771(19) 2_656
Mg1 O5 2.1321(19) .
Mg1 O7 2.0995(19) .
Mg1 O9 2.1520(18) .
Mg1 O10 2.1513(19) 2_657
Mg1 C2 2.858(3) .
Mg2 Mg1 3.2699(11) 2_666
Mg2 O1 2.0684(18) 2_666
Mg2 O2 1.9573(18) .
Mg2 O6 2.179(2) 2_566
Mg2 O8 2.1184(19) 2_566
Mg2 O9 2.1499(18) 2_666
Mg2 OW1 2.114(2) .
P1 O1 1.5379(17) .
P1 O2 1.5022(17) .
P1 O3 1.5133(18) .
P1 O4 1.5870(18) .
O1 Mg2 2.0685(18) 2_666
O3 Mg1 1.9771(19) 2_656
O4 H4 0.8200 .
O5 C1 1.248(3) .
O6 Mg2 2.179(2) 2_566
O6 C1 1.248(3) .
O7 C2 1.248(3) .
O8 Mg2 2.1184(19) 2_566
O8 C2 1.245(3) .
O9 Mg2 2.1498(18) 2_666
O9 C3 1.264(3) .
O10 Mg1 2.1513(19) 2_657
O10 C3 1.231(3) .
OW1 HW1A 0.8615 .
OW1 HW1B 0.8613 .
C1 C2 1.551(3) .
C3 C3 1.558(5) 2_657
N1 H1A 0.8900 .
N1 H1B 0.8900 .
N1 H1C 0.8900 .
N1 C5 1.495(4) .
C4 C4 1.483(7) 2_547
C4 H4A 0.9700 .
C4 H4B 0.9700 .
C4 C5 1.492(5) .
C5 H5A 0.9700 .
C5 H5B 0.9700 .

loop_
_geom_torsion_atom_site_label_1
_geom_torsion_atom_site_label_2
_geom_torsion_atom_site_label_3
_geom_torsion_atom_site_label_4
_geom_torsion
_geom_torsion_site_symmetry_1
_geom_torsion_site_symmetry_4
Mg1 O5 C1 O6 171.9(2) . .
Mg1 O5 C1 C2 -7.0(3) . .
Mg1 O7 C2 O8 -165.3(2) . .
Mg1 O7 C2 C1 13.6(3) . .
Mg1 O9 C3 O10 -179.4(2) . .
Mg1 O9 C3 C3 -0.2(3) . 2_657
Mg1 O10 C3 O9 180.0(2) 2_657 .
Mg1 O10 C3 C3 0.9(3) 2_657 2_657
Mg2 O6 C1 O5 -171.6(2) 2_566 .
Mg2 O6 C1 C2 7.4(3) 2_566 .
Mg2 O8 C2 Mg1 137.2(6) 2_566 .
Mg2 O8 C2 O7 177.8(2) 2_566 .
Mg2 O8 C2 C1 -1.1(3) 2_566 .
Mg2 O9 C3 O10 17.0(5) 2_666 .
Mg2 O9 C3 C3 -163.83(19) 2_666 2_657
O1 P1 O2 Mg2 -81.5(2) . .
O1 P1 O3 Mg1 32.9(2) . 2_656
O2 P1 O1 Mg1 125.83(13) . .
O2 P1 O1 Mg2 -35.41(16) . 2_666
O2 P1 O3 Mg1 158.89(17) . 2_656
O3 P1 O1 Mg1 -108.82(13) . .
O3 P1 O1 Mg2 89.93(14) . 2_666
O3 P1 O2 Mg2 152.9(2) . .
O4 P1 O1 Mg1 9.43(16) . .
O4 P1 O1 Mg2 -151.82(12) . 2_666
O4 P1 O2 Mg2 34.9(2) . .
O4 P1 O3 Mg1 -84.16(19) . 2_656
O5 C1 C2 Mg1 4.97(18) . .
O5 C1 C2 O7 -4.4(3) . .
O5 C1 C2 O8 174.6(2) . .
O6 C1 C2 Mg1 -174.1(2) . .
O6 C1 C2 O7 176.5(2) . .
O6 C1 C2 O8 -4.5(3) . .
C4 C4 C5 N1 57.3(5) 2_547 .
